data_7049078
loop_
_publ_author_name
'Bulatov, Evgeny'
'Haukka, Matti'

_publ_section_title
;
 Non-conventional synthesis and photophysical studies of platinum(ii)
 complexes with methylene bridged 2,2'-dipyridylamine derivatives.
;
_journal_issue 10
_journal_name_full 'Dalton transactions (Cambridge, England : 2003)'
_journal_page_first 3369
_journal_page_last 3379
_journal_paper_doi 10.1039/c8dt03912g
_journal_volume 48
_journal_year 2019
_chemical_formula_moiety 'C34 H28 I2 N6 Pt, 2(C F3 O3 S)'
_chemical_formula_sum 'C36 H28 F6 I2 N6 O6 Pt S2'
_chemical_formula_weight 1267.65
_chemical_name_systematic 'Bis(2-iodobenzyldi(2-pyridyl)amine)platinum(II) triflate'
_space_group_crystal_system monoclinic
_space_group_IT_number 15
_space_group_name_Hall '-C 2yc'
_space_group_name_H-M_alt 'C 1 2/c 1'
_symmetry_space_group_name_Hall '-C 2yc'
_symmetry_space_group_name_H-M 'C 1 2/c 1'
_atom_sites_solution_hydrogens geom
_audit_creation_date 2018-06-16
_audit_creation_method
;
Olex2 1.2
(compiled 2015.09.30 svn.r3233 for OlexSys, GUI svn.r5103)
;
_audit_update_record
;
2018-09-21 deposited with the CCDC.
2019-02-12 downloaded from the CCDC.
;
_cell_angle_alpha 90
_cell_angle_beta 120.9270(10)
_cell_angle_gamma 90
_cell_formula_units_Z 4
_cell_length_a 22.0099(4)
_cell_length_b 11.6891(2)
_cell_length_c 18.0292(3)
_cell_measurement_reflns_used 5253
_cell_measurement_temperature 170
_cell_measurement_theta_max 28.70
_cell_measurement_theta_min 1.00
_cell_volume 3978.99(13)
_computing_cell_refinement 'Denzo/Scalepack (Otwinowski & Minor, 1997)'
_computing_data_collection 'Collect (Bruker AXS BV, 1997-2008)'
_computing_data_reduction 'Denzo/Scalepack (Otwinowski & Minor, 1997)'
_computing_molecular_graphics 'Olex2 (Dolomanov et al., 2009)'
_computing_publication_material 'Olex2 (Dolomanov et al., 2009)'
_computing_structure_refinement 'ShelXL (Sheldrick, 2015)'
_computing_structure_solution 'ShelXT (Sheldrick, 2015)'
_diffrn_ambient_temperature 170
_diffrn_detector_area_resol_mean 16
_diffrn_measured_fraction_theta_full 0.999
_diffrn_measured_fraction_theta_max 0.997
_diffrn_measurement_device '\k-geometry diffractometer'
_diffrn_measurement_device_type 'Bruker KAPPA APEX II CCD'
_diffrn_measurement_method '\f scans and \w scans with \k offset'
_diffrn_radiation_monochromator 'horizontally mounted graphite crystal'
_diffrn_radiation_type MoK\a
_diffrn_radiation_wavelength 0.71073
_diffrn_reflns_av_R_equivalents 0.0411
_diffrn_reflns_av_unetI/netI 0.0334
_diffrn_reflns_Laue_measured_fraction_full 0.999
_diffrn_reflns_Laue_measured_fraction_max 0.997
_diffrn_reflns_limit_h_max 29
_diffrn_reflns_limit_h_min -25
_diffrn_reflns_limit_k_max 15
_diffrn_reflns_limit_k_min -14
_diffrn_reflns_limit_l_max 22
_diffrn_reflns_limit_l_min -24
_diffrn_reflns_number 27241
_diffrn_reflns_point_group_measured_fraction_full 0.999
_diffrn_reflns_point_group_measured_fraction_max 0.997
_diffrn_reflns_theta_full 25.242
_diffrn_reflns_theta_max 28.756
_diffrn_reflns_theta_min 2.634
_diffrn_source 'sealed tube'
_exptl_absorpt_coefficient_mu 5.265
_exptl_absorpt_correction_T_max 0.7458
_exptl_absorpt_correction_T_min 0.5982
_exptl_absorpt_correction_type multi-scan
_exptl_absorpt_process_details
;
SADABS-2012/1 (Bruker,2012) was used for absorption correction.
wR2(int) was 0.0963 before and 0.0667 after correction.
The Ratio of minimum to maximum transmission is 0.8021.
The \l/2 correction factor is 0.0015.
;
_exptl_crystal_colour colourless
_exptl_crystal_colour_primary colourless
_exptl_crystal_density_diffrn 2.116
_exptl_crystal_density_method 'not measured'
_exptl_crystal_description block
_exptl_crystal_F_000 2416
_exptl_crystal_size_max 0.113
_exptl_crystal_size_mid 0.074
_exptl_crystal_size_min 0.03
_refine_diff_density_max 0.843
_refine_diff_density_min -0.786
_refine_diff_density_rms 0.133
_refine_ls_extinction_method none
_refine_ls_goodness_of_fit_ref 1.167
_refine_ls_hydrogen_treatment constr
_refine_ls_matrix_type full
_refine_ls_number_parameters 320
_refine_ls_number_reflns 5155
_refine_ls_number_restraints 48
_refine_ls_restrained_S_all 1.162
_refine_ls_R_factor_all 0.0466
_refine_ls_R_factor_gt 0.0346
_refine_ls_shift/su_max 0.001
_refine_ls_shift/su_mean 0.000
_refine_ls_structure_factor_coef Fsqd
_refine_ls_weighting_details 'w=1/[\s^2^(Fo^2^)+32.5326P] where P=(Fo^2^+2Fc^2^)/3'
_refine_ls_weighting_scheme calc
_refine_ls_wR_factor_gt 0.0637
_refine_ls_wR_factor_ref 0.0673
_reflns_Friedel_coverage 0.000
_reflns_number_gt 4413
_reflns_number_total 5155
_reflns_threshold_expression 'I > 2\s(I)'
_cod_data_source_file c8dt03912g2.cif
_cod_data_source_block eb121_meoh_s
_cod_depositor_comments 'Adding full bibliography for 7049077--7049089.cif.'
_cod_original_cell_volume 3978.99(12)
_cod_database_code 7049078
_shelx_space_group_comment
;
The symmetry employed for this shelxl refinement is uniquely defined
by the following loop, which should always be used as a source of
symmetry information in preference to the above space-group names.
They are only intended as comments.
;
_shelx_estimated_absorpt_t_max 0.858
_shelx_estimated_absorpt_t_min 0.588
_olex2_refinement_description
;
1. Fixed Uiso
 At 1.2 times of:
  All C(H) groups, All C(H,H) groups
2. Shared sites
{C11, C11A}
3. Rigid bond restraints
 C12A, C13A, C14A, C15A, C16A, C17A
 with sigma for 1-2 distances of 0.01 and sigma for 1-3 distances of 0.01
4. Uiso/Uaniso restraints and constraints
Uanis(C12A) \\sim Ueq, Uanis(C13A) \\sim Ueq, Uanis(C14A) \\sim Ueq,
Uanis(C15A) \\sim Ueq, Uanis(C16A) \\sim Ueq, Uanis(C17A) \\sim Ueq: with sigma
of 0.008 and sigma for terminal atoms of 0.05
Uanis(C11) = Uanis(C11A)
5. Others
 Sof(I1A)=Sof(C11A)=Sof(H11C)=Sof(H11D)=Sof(C12A)=Sof(C13A)=Sof(C14A)=
 Sof(H14A)=Sof(C15A)=Sof(H15A)=Sof(C16A)=Sof(H16A)=Sof(C17A)=Sof(H17A)=1-FVAR(1)
 Sof(I1)=Sof(C11)=Sof(H11A)=Sof(H11B)=Sof(C12)=Sof(C13)=Sof(C14)=Sof(H14)=
 Sof(C15)=Sof(H15)=Sof(C16)=Sof(H16)=Sof(C17)=Sof(H17)=FVAR(1)
6.a Secondary CH2 refined with riding coordinates:
 C11(H11A,H11B), C11A(H11C,H11D)
6.b Aromatic/amide H refined with riding coordinates:
 C2(H2), C3(H3), C4(H4), C5(H5), C7(H7), C8(H8), C9(H9), C10(H10), C14(H14),
 C15(H15), C16(H16), C17(H17), C14A(H14A), C15A(H15A), C16A(H16A), C17A(H17A)
6.c Fitted hexagon refined as free rotating group:
 C12A(C13A,C14A,C15A,C16A,C17A)
;
_shelx_shelxl_version_number 2014/7
_olex2_submission_special_instructions 'No special instructions were received'

loop_
_space_group_symop_operation_xyz
'x, y, z'
'-x, y, -z+1/2'
'x+1/2, y+1/2, z'
'-x+1/2, y+1/2, -z+1/2'
'-x, -y, -z'
'x, -y, z-1/2'
'-x+1/2, -y+1/2, -z'
'x+1/2, -y+1/2, z-1/2'

loop_
_atom_site_label
_atom_site_type_symbol
_atom_site_fract_x
_atom_site_fract_y
_atom_site_fract_z
_atom_site_U_iso_or_equiv
_atom_site_adp_type
_atom_site_occupancy
_atom_site_site_symmetry_order
_atom_site_calc_flag
_atom_site_refinement_flags_posn
_atom_site_refinement_flags_adp
_atom_site_refinement_flags_occupancy
_atom_site_disorder_assembly
_atom_site_disorder_group
Pt1 Pt 0.5000 1.0000 0.5000 0.01725(6) Uani 1 2 d S T P . .
I1 I 0.83310(2) 0.84110(3) 0.87573(2) 0.03788(14) Uani 0.8730(15) 1 d . . . A 1
I1A I 0.6038(2) 0.7150(4) 0.6618(3) 0.0503(12) Uani 0.1270(15) 1 d . . . A 2
N1 N 0.57649(18) 1.0384(3) 0.4746(2) 0.0208(7) Uani 1 1 d . . . . .
N2 N 0.56745(17) 1.0586(3) 0.6202(2) 0.0188(7) Uani 1 1 d . . . . .
N3 N 0.65847(17) 0.9650(3) 0.6112(2) 0.0189(7) Uani 1 1 d . . . . .
C1 C 0.64325(19) 1.0044(3) 0.5302(2) 0.0174(7) Uani 1 1 d . . . . .
C2 C 0.6949(2) 1.0075(4) 0.5073(3) 0.0216(8) Uani 1 1 d . . . . .
H2 H 0.7408 0.9769 0.5448 0.026 Uiso 1 1 calc R . . . .
C3 C 0.6781(2) 1.0555(4) 0.4294(3) 0.0276(10) Uani 1 1 d . . . . .
H3 H 0.7125 1.0585 0.4126 0.033 Uiso 1 1 calc R . . . .
C4 C 0.6105(2) 1.0999(4) 0.3751(3) 0.0285(10) Uani 1 1 d . . . . .
H4 H 0.5986 1.1365 0.3223 0.034 Uiso 1 1 calc R . . . .
C5 C 0.5622(2) 1.0889(4) 0.4002(3) 0.0248(9) Uani 1 1 d . . . . .
H5 H 0.5159 1.1184 0.3633 0.030 Uiso 1 1 calc R . . . .
C6 C 0.6366(2) 1.0301(3) 0.6596(3) 0.0183(8) Uani 1 1 d . . . . .
C7 C 0.6834(2) 1.0638(3) 0.7442(3) 0.0189(8) Uani 1 1 d . . . . .
H7 H 0.7316 1.0406 0.7726 0.023 Uiso 1 1 calc R . . . .
C8 C 0.6593(2) 1.1313(3) 0.7866(3) 0.0208(8) Uani 1 1 d . . . . .
H8 H 0.6909 1.1549 0.8444 0.025 Uiso 1 1 calc R . . . .
C9 C 0.5889(2) 1.1644(4) 0.7444(3) 0.0235(9) Uani 1 1 d . . . . .
H9 H 0.5718 1.2119 0.7725 0.028 Uiso 1 1 calc R . . . .
C10 C 0.5443(2) 1.1271(4) 0.6610(3) 0.0238(9) Uani 1 1 d . . . . .
H10 H 0.4960 1.1500 0.6314 0.029 Uiso 1 1 calc R . . . .
C11 C 0.7165(2) 0.8815(4) 0.6585(3) 0.0220(8) Uani 0.8730(15) 1 d . . . A 1
H11A H 0.7604 0.9213 0.7014 0.026 Uiso 0.8730(15) 1 calc R . . A 1
H11B H 0.7260 0.8397 0.6177 0.026 Uiso 0.8730(15) 1 calc R . . A 1
C12 C 0.6927(3) 0.7978(4) 0.7042(3) 0.0212(10) Uani 0.8730(15) 1 d . . . A 1
C13 C 0.7317(3) 0.7712(4) 0.7913(3) 0.0263(11) Uani 0.8730(15) 1 d . . . A 1
C14 C 0.7063(4) 0.6926(5) 0.8281(4) 0.0431(17) Uani 0.8730(15) 1 d . . . A 1
H14 H 0.7331 0.6772 0.8884 0.052 Uiso 0.8730(15) 1 calc R . . A 1
C15 C 0.6430(4) 0.6381(5) 0.7774(5) 0.0456(16) Uani 0.8730(15) 1 d . . . A 1
H15 H 0.6269 0.5840 0.8028 0.055 Uiso 0.8730(15) 1 calc R . . A 1
C16 C 0.6029(4) 0.6600(6) 0.6914(6) 0.048(2) Uani 0.8730(15) 1 d . . . A 1
H16 H 0.5588 0.6225 0.6563 0.058 Uiso 0.8730(15) 1 calc R . . A 1
C17 C 0.6297(4) 0.7431(6) 0.6543(5) 0.0336(15) Uani 0.8730(15) 1 d . . . A 1
H17 H 0.6027 0.7592 0.5941 0.040 Uiso 0.8730(15) 1 calc R . . A 1
C11A C 0.7165(2) 0.8815(4) 0.6585(3) 0.0220(8) Uani 0.1270(15) 1 d . . . A 2
H11C H 0.7010 0.8114 0.6225 0.026 Uiso 0.1270(15) 1 calc R . . A 2
H11D H 0.7569 0.9120 0.6549 0.026 Uiso 0.1270(15) 1 calc R . . A 2
C12A C 0.7466(16) 0.842(2) 0.7457(17) 0.053(8) Uani 0.1270(15) 1 d . U . A 2
C13A C 0.7007(14) 0.773(2) 0.757(2) 0.051(9) Uani 0.1270(15) 1 d G U . A 2
C14A C 0.7209(16) 0.731(2) 0.838(2) 0.058(10) Uani 0.1270(15) 1 d G U . A 2
H14A H 0.6894 0.6832 0.8461 0.069 Uiso 0.1270(15) 1 calc R . . A 2
C15A C 0.7871(18) 0.757(3) 0.9088(18) 0.055(8) Uani 0.1270(15) 1 d G U . A 2
H15A H 0.8009 0.7286 0.9645 0.066 Uiso 0.1270(15) 1 calc R . . A 2
C16A C 0.8331(15) 0.827(2) 0.8976(18) 0.067(10) Uani 0.1270(15) 1 d G U . A 2
H16A H 0.8783 0.8452 0.9456 0.080 Uiso 0.1270(15) 1 calc R . . A 2
C17A C 0.8129(15) 0.869(2) 0.816(2) 0.047(8) Uani 0.1270(15) 1 d G U . A 2
H17A H 0.8443 0.9165 0.8084 0.056 Uiso 0.1270(15) 1 calc R . . A 2
S1 S 0.63859(6) 0.65491(9) 0.45098(7) 0.0241(2) Uani 1 1 d . . . . .
F1 F 0.57350(19) 0.4571(3) 0.4146(2) 0.0598(10) Uani 1 1 d . . . . .
F2 F 0.50737(15) 0.5972(3) 0.33925(19) 0.0478(8) Uani 1 1 d . . . . .
F3 F 0.53637(18) 0.5786(4) 0.4718(2) 0.0621(10) Uani 1 1 d . . . . .
O1 O 0.65472(18) 0.6296(3) 0.3847(2) 0.0364(8) Uani 1 1 d . . . . .
O2 O 0.61314(17) 0.7693(3) 0.4482(2) 0.0336(8) Uani 1 1 d . . . . .
O3 O 0.68884(17) 0.6137(3) 0.5361(2) 0.0314(7) Uani 1 1 d . . . . .
C18 C 0.5602(3) 0.5681(4) 0.4174(3) 0.0349(11) Uani 1 1 d . . . . .

loop_
_atom_site_aniso_label
_atom_site_aniso_U_11
_atom_site_aniso_U_22
_atom_site_aniso_U_33
_atom_site_aniso_U_23
_atom_site_aniso_U_13
_atom_site_aniso_U_12
Pt1 0.01493(10) 0.01895(10) 0.01511(10) -0.00158(9) 0.00573(8) -0.00062(9)
I1 0.0356(2) 0.0368(2) 0.02227(19) -0.00536(16) 0.00131(15) 0.01547(16)
I1A 0.045(2) 0.042(3) 0.063(3) -0.011(2) 0.0271(19) -0.0015(17)
N1 0.0208(17) 0.0200(16) 0.0200(17) -0.0024(14) 0.0093(15) -0.0007(14)
N2 0.0179(16) 0.0184(16) 0.0187(16) -0.0033(13) 0.0084(14) -0.0005(13)
N3 0.0188(16) 0.0203(16) 0.0148(16) 0.0005(13) 0.0068(14) 0.0013(13)
C1 0.0196(17) 0.0138(16) 0.0167(17) -0.0015(16) 0.0077(15) -0.0008(16)
C2 0.0208(18) 0.0215(19) 0.0238(19) -0.0013(18) 0.0123(16) 0.0011(18)
C3 0.030(2) 0.029(2) 0.028(2) -0.0041(19) 0.017(2) -0.0079(19)
C4 0.031(2) 0.032(2) 0.020(2) 0.0048(18) 0.0112(19) 0.0001(19)
C5 0.025(2) 0.025(2) 0.022(2) 0.0026(17) 0.0104(18) -0.0004(17)
C6 0.0190(19) 0.0163(18) 0.0183(19) 0.0021(14) 0.0088(16) 0.0016(14)
C7 0.0190(19) 0.0156(18) 0.0192(19) 0.0007(15) 0.0078(16) -0.0004(15)
C8 0.022(2) 0.0196(19) 0.0184(19) 0.0004(16) 0.0088(17) -0.0014(16)
C9 0.024(2) 0.026(2) 0.021(2) -0.0037(17) 0.0116(17) 0.0021(17)
C10 0.020(2) 0.025(2) 0.027(2) -0.0004(17) 0.0120(18) 0.0022(17)
C11 0.0187(19) 0.023(2) 0.020(2) 0.0023(16) 0.0065(17) 0.0061(16)
C12 0.021(2) 0.018(2) 0.024(2) 0.0017(19) 0.011(2) 0.0042(18)
C13 0.035(3) 0.023(2) 0.026(3) 0.004(2) 0.019(2) 0.011(2)
C14 0.073(5) 0.029(3) 0.041(3) 0.021(3) 0.039(4) 0.028(3)
C15 0.066(5) 0.024(3) 0.070(5) 0.016(3) 0.052(4) 0.007(3)
C16 0.064(5) 0.021(3) 0.075(6) 0.011(3) 0.046(4) -0.008(3)
C17 0.033(4) 0.031(4) 0.038(3) 0.005(3) 0.019(3) -0.003(3)
C11A 0.0187(19) 0.023(2) 0.020(2) 0.0023(16) 0.0065(17) 0.0061(16)
C12A 0.050(10) 0.050(11) 0.056(10) -0.004(7) 0.025(7) 0.005(7)
C13A 0.049(10) 0.051(12) 0.054(10) -0.007(7) 0.027(7) 0.004(7)
C14A 0.059(11) 0.057(13) 0.058(11) -0.003(7) 0.031(7) 0.006(8)
C15A 0.057(10) 0.056(11) 0.054(10) -0.003(7) 0.030(7) 0.008(7)
C16A 0.069(12) 0.064(13) 0.062(10) 0.005(8) 0.031(8) -0.001(7)
C17A 0.049(9) 0.041(11) 0.044(9) -0.006(7) 0.019(7) 0.004(7)
S1 0.0210(5) 0.0236(5) 0.0245(5) 0.0022(4) 0.0094(4) 0.0018(4)
F1 0.059(2) 0.0279(16) 0.062(2) 0.0020(16) 0.0086(19) -0.0075(16)
F2 0.0284(15) 0.051(2) 0.0379(17) 0.0020(14) -0.0013(13) -0.0045(14)
F3 0.048(2) 0.093(3) 0.054(2) -0.005(2) 0.0323(18) -0.026(2)
O1 0.0367(19) 0.043(2) 0.0299(17) 0.0072(15) 0.0175(16) 0.0101(16)
O2 0.0282(17) 0.0241(16) 0.0399(19) -0.0005(14) 0.0113(15) 0.0037(14)
O3 0.0275(17) 0.0337(18) 0.0247(16) 0.0020(14) 0.0073(14) 0.0018(14)
C18 0.028(2) 0.037(3) 0.030(2) 0.003(2) 0.008(2) -0.007(2)

loop_
_atom_type_symbol
_atom_type_description
_atom_type_scat_dispersion_real
_atom_type_scat_dispersion_imag
_atom_type_scat_source
C C 0.0033 0.0016 'International Tables Vol C Tables 4.2.6.8 and 6.1.1.4'
H H 0.0000 0.0000 'International Tables Vol C Tables 4.2.6.8 and 6.1.1.4'
F F 0.0171 0.0103 'International Tables Vol C Tables 4.2.6.8 and 6.1.1.4'
I I -0.4742 1.8119 'International Tables Vol C Tables 4.2.6.8 and 6.1.1.4'
N N 0.0061 0.0033 'International Tables Vol C Tables 4.2.6.8 and 6.1.1.4'
O O 0.0106 0.0060 'International Tables Vol C Tables 4.2.6.8 and 6.1.1.4'
Pt Pt -1.7033 8.3905 'International Tables Vol C Tables 4.2.6.8 and 6.1.1.4'
S S 0.1246 0.1234 'International Tables Vol C Tables 4.2.6.8 and 6.1.1.4'

loop_
_geom_angle_atom_site_label_1
_geom_angle_atom_site_label_2
_geom_angle_atom_site_label_3
_geom_angle
_geom_angle_site_symmetry_1
_geom_angle_site_symmetry_3
N1 Pt1 N1 180.0 . 5_676
N1 Pt1 N2 85.91(14) . .
N1 Pt1 N2 94.09(14) . 5_676
N1 Pt1 N2 85.91(14) 5_676 5_676
N1 Pt1 N2 94.09(14) 5_676 .
N2 Pt1 N2 180.0 . 5_676
C1 N1 Pt1 119.0(3) . .
C1 N1 C5 118.7(4) . .
C5 N1 Pt1 122.1(3) . .
C6 N2 Pt1 119.4(3) . .
C6 N2 C10 119.9(3) . .
C10 N2 Pt1 120.7(3) . .
C1 N3 C6 119.5(3) . .
C1 N3 C11 119.4(3) . .
C1 N3 C11A 119.4(3) . .
C6 N3 C11 117.8(3) . .
C6 N3 C11A 117.8(3) . .
N1 C1 N3 117.4(3) . .
N1 C1 C2 121.0(4) . .
C2 C1 N3 121.6(3) . .
C1 C2 H2 120.7 . .
C3 C2 C1 118.7(4) . .
C3 C2 H2 120.7 . .
C2 C3 H3 120.0 . .
C2 C3 C4 120.0(4) . .
C4 C3 H3 120.0 . .
C3 C4 H4 121.1 . .
C5 C4 C3 117.8(4) . .
C5 C4 H4 121.1 . .
N1 C5 C4 123.4(4) . .
N1 C5 H5 118.3 . .
C4 C5 H5 118.3 . .
N2 C6 N3 117.2(3) . .
N2 C6 C7 120.6(4) . .
C7 C6 N3 122.2(4) . .
C6 C7 H7 120.3 . .
C8 C7 C6 119.3(4) . .
C8 C7 H7 120.3 . .
C7 C8 H8 120.1 . .
C7 C8 C9 119.8(4) . .
C9 C8 H8 120.1 . .
C8 C9 H9 120.7 . .
C10 C9 C8 118.6(4) . .
C10 C9 H9 120.7 . .
N2 C10 C9 121.6(4) . .
N2 C10 H10 119.2 . .
C9 C10 H10 119.2 . .
N3 C11 H11A 110.3 . .
N3 C11 H11B 110.3 . .
N3 C11 C12 107.3(3) . .
H11A C11 H11B 108.5 . .
C12 C11 H11A 110.3 . .
C12 C11 H11B 110.3 . .
C13 C12 C11 124.7(4) . .
C17 C12 C11 117.1(5) . .
C17 C12 C13 118.1(5) . .
C12 C13 I1 122.6(4) . .
C12 C13 C14 121.1(6) . .
C14 C13 I1 116.2(5) . .
C13 C14 H14 119.9 . .
C15 C14 C13 120.3(6) . .
C15 C14 H14 119.9 . .
C14 C15 H15 119.4 . .
C16 C15 C14 121.1(6) . .
C16 C15 H15 119.4 . .
C15 C16 H16 121.0 . .
C15 C16 C17 117.9(7) . .
C17 C16 H16 121.0 . .
C12 C17 C16 121.4(7) . .
C12 C17 H17 119.3 . .
C16 C17 H17 119.3 . .
N3 C11A H11C 105.2 . .
N3 C11A H11D 105.2 . .
H11C C11A H11D 105.9 . .
C12A C11A N3 128.3(12) . .
C12A C11A H11C 105.2 . .
C12A C11A H11D 105.2 . .
C13A C12A C11A 112.7(18) . .
C13A C12A C17A 120.0 . .
C17A C12A C11A 127.3(18) . .
C12A C13A I1A 126.4(16) . .
C12A C13A C14A 120.0 . .
C14A C13A I1A 113.5(15) . .
C13A C14A H14A 120.0 . .
C15A C14A C13A 120.0 . .
C15A C14A H14A 120.0 . .
C14A C15A H15A 120.0 . .
C14A C15A C16A 120.0 . .
C16A C15A H15A 120.0 . .
C15A C16A H16A 120.0 . .
C17A C16A C15A 120.0 . .
C17A C16A H16A 120.0 . .
C12A C17A H17A 120.0 . .
C16A C17A C12A 120.0 . .
C16A C17A H17A 120.0 . .
O1 S1 C18 101.9(2) . .
O2 S1 O1 114.8(2) . .
O2 S1 C18 102.8(2) . .
O3 S1 O1 115.7(2) . .
O3 S1 O2 114.8(2) . .
O3 S1 C18 104.3(2) . .
F1 C18 S1 111.4(4) . .
F2 C18 S1 111.9(3) . .
F2 C18 F1 107.3(4) . .
F2 C18 F3 107.2(4) . .
F3 C18 S1 111.6(3) . .
F3 C18 F1 107.1(4) . .

loop_
_geom_bond_atom_site_label_1
_geom_bond_atom_site_label_2
_geom_bond_distance
_geom_bond_site_symmetry_2
Pt1 N1 2.010(3) .
Pt1 N1 2.010(3) 5_676
Pt1 N2 2.015(3) 5_676
Pt1 N2 2.015(3) .
I1 C13 2.114(6) .
I1A C13A 2.05(3) .
N1 C1 1.345(5) .
N1 C5 1.346(5) .
N2 C6 1.348(5) .
N2 C10 1.353(5) .
N3 C1 1.398(5) .
N3 C6 1.415(5) .
N3 C11 1.481(5) .
N3 C11A 1.481(5) .
C1 C2 1.395(5) .
C2 H2 0.9500 .
C2 C3 1.376(6) .
C3 H3 0.9500 .
C3 C4 1.393(6) .
C4 H4 0.9500 .
C4 C5 1.359(6) .
C5 H5 0.9500 .
C6 C7 1.389(5) .
C7 H7 0.9500 .
C7 C8 1.380(6) .
C8 H8 0.9500 .
C8 C9 1.385(6) .
C9 H9 0.9500 .
C9 C10 1.378(6) .
C10 H10 0.9500 .
C11 H11A 0.9900 .
C11 H11B 0.9900 .
C11 C12 1.534(6) .
C12 C13 1.384(7) .
C12 C17 1.364(9) .
C13 C14 1.407(8) .
C14 H14 0.9500 .
C14 C15 1.368(10) .
C15 H15 0.9500 .
C15 C16 1.357(11) .
C16 H16 0.9500 .
C16 C17 1.465(9) .
C17 H17 0.9500 .
C11A H11C 0.9900 .
C11A H11D 0.9900 .
C11A C12A 1.43(3) .
C12A C13A 1.3900 .
C12A C17A 1.3900 .
C13A C14A 1.3900 .
C14A H14A 0.9500 .
C14A C15A 1.3900 .
C15A H15A 0.9500 .
C15A C16A 1.3900 .
C16A H16A 0.9500 .
C16A C17A 1.3900 .
C17A H17A 0.9500 .
S1 O1 1.441(4) .
S1 O2 1.441(3) .
S1 O3 1.437(3) .
S1 C18 1.817(5) .
F1 C18 1.337(6) .
F2 C18 1.330(5) .
F3 C18 1.334(6) .

loop_
_geom_torsion_atom_site_label_1
_geom_torsion_atom_site_label_2
_geom_torsion_atom_site_label_3
_geom_torsion_atom_site_label_4
_geom_torsion
Pt1 N1 C1 N3 -12.9(5)
Pt1 N1 C1 C2 166.5(3)
Pt1 N1 C5 C4 -169.4(3)
Pt1 N2 C6 N3 3.6(5)
Pt1 N2 C6 C7 -176.3(3)
Pt1 N2 C10 C9 177.4(3)
I1 C13 C14 C15 -176.3(5)
I1A C13A C14A C15A 176.6(15)
N1 C1 C2 C3 5.7(6)
N2 C6 C7 C8 -2.9(6)
N3 C1 C2 C3 -174.9(4)
N3 C6 C7 C8 177.3(4)
N3 C11 C12 C13 -127.8(5)
N3 C11 C12 C17 54.8(6)
N3 C11A C12A C13A 70.0(16)
N3 C11A C12A C17A -107.7(18)
C1 N1 C5 C4 5.1(6)
C1 N3 C6 N2 53.9(5)
C1 N3 C6 C7 -126.3(4)
C1 N3 C11 C12 -142.6(4)
C1 N3 C11A C12A 171.0(16)
C1 C2 C3 C4 -0.1(6)
C2 C3 C4 C5 -2.9(7)
C3 C4 C5 N1 0.4(7)
C5 N1 C1 N3 172.4(4)
C5 N1 C1 C2 -8.2(6)
C6 N2 C10 C9 -3.4(6)
C6 N3 C1 N1 -48.4(5)
C6 N3 C1 C2 132.2(4)
C6 N3 C11 C12 58.1(5)
C6 N3 C11A C12A 11.7(16)
C6 C7 C8 C9 0.0(6)
C7 C8 C9 C10 1.1(6)
C8 C9 C10 N2 0.6(7)
C10 N2 C6 N3 -175.6(4)
C10 N2 C6 C7 4.5(6)
C11 N3 C1 N1 152.7(4)
C11 N3 C1 C2 -26.7(6)
C11 N3 C6 N2 -146.9(4)
C11 N3 C6 C7 33.0(5)
C11 C12 C13 I1 -1.2(7)
C11 C12 C13 C14 -179.4(5)
C11 C12 C17 C16 178.8(6)
C12 C13 C14 C15 2.1(8)
C13 C12 C17 C16 1.2(9)
C13 C14 C15 C16 -1.3(9)
C14 C15 C16 C17 0.5(10)
C15 C16 C17 C12 -0.5(10)
C17 C12 C13 I1 176.2(4)
C17 C12 C13 C14 -2.0(8)
C11A N3 C1 N1 152.7(4)
C11A N3 C1 C2 -26.7(6)
C11A N3 C6 N2 -146.9(4)
C11A N3 C6 C7 33.0(5)
C11A C12A C13A I1A 6.0(16)
C11A C12A C13A C14A -177.9(19)
C11A C12A C17A C16A 178(2)
C12A C13A C14A C15A 0.0
C13A C12A C17A C16A 0.0
C13A C14A C15A C16A 0.0
C14A C15A C16A C17A 0.0
C15A C16A C17A C12A 0.0
C17A C12A C13A I1A -176.1(16)
C17A C12A C13A C14A 0.0
O1 S1 C18 F1 59.8(4)
O1 S1 C18 F2 -60.3(4)
O1 S1 C18 F3 179.5(4)
O2 S1 C18 F1 178.9(4)
O2 S1 C18 F2 58.8(4)
O2 S1 C18 F3 -61.4(4)
O3 S1 C18 F1 -60.9(4)
O3 S1 C18 F2 178.9(4)
O3 S1 C18 F3 58.8(4)
